data_1510782
loop_
_publ_author_name
'Chevalier, B.'
'Vlasse, M.'
'Ohtani, T.'
'Etourneau, J.'

_publ_section_title
;
 The crystal structure of a new magnetic ternary boride Nd0.71 Rh3.29 B2
;
_journal_name_full 'Journal of Solid State Chemistry'
_journal_page_first 188
_journal_page_last 192
_journal_paper_doi 10.1016/0022-4596(83)90140-8
_journal_volume 46
_journal_year 1983
_chemical_formula_sum 'B2 Nd0.71 Rh3.29'
_chemical_name_systematic '(Nd0.71 Rh0.29) Rh3 B2'
_space_group_IT_number 189
_symmetry_space_group_name_Hall 'P -6 -2'
_symmetry_space_group_name_H-M 'P -6 2 m'
_cell_angle_alpha 90
_cell_angle_beta 90
_cell_angle_gamma 120
_cell_formula_units_Z 1
_cell_length_a 5.595
_cell_length_b 5.595
_cell_length_c 2.855
_cell_volume 77.399
_citation_journal_id_ASTM JSSCBI
_cod_data_source_file boron_279.cif
_cod_data_source_block B2Nd0.71Rh3.29
_cod_original_cell_volume 77.39928
_cod_database_code 1510782

loop_
_symmetry_equiv_pos_as_xyz
x,y,z
-x+y,-x,-z
-y,x-y,z
x,y,-z
-x+y,-x,z
-y,x-y,-z
y,x,z
x-y,-y,-z
-x,-x+y,z
y,x,-z
x-y,-y,z
-x,-x+y,-z

loop_
_atom_site_label
_atom_site_type_symbol
_atom_site_fract_x
_atom_site_fract_y
_atom_site_fract_z
_atom_site_occupancy
_atom_site_U_iso_or_equiv
Nd1 Nd+1 0 0 0 0.71 0.0
Rh2 Rh+1 0.5052 0 0.5 1 0.0
B1 B-3 0.3333 0.6667 0 1 0.0
Rh1 Rh+1 0 0 0 0.29 0.0
